data_2229309
loop_
_publ_author_name
'Wu, Shixi'
'Jiang, Wei'
'Li, Fengsheng'
'Liu, Li'

_publ_section_title
;
 <i>catena</i>-Poly[[[2-(pyridin-2-yldisulfanyl)pyridine-\k^2^<i>N</i>,<i>S</i>]copper(I)]-\m~1,5~-dicyanamido]
;
_journal_coeditor_code ZQ2085
_journal_issue 2
_journal_name_full 'Acta Crystallographica Section E'
_journal_page_first m285
_journal_paper_doi 10.1107/S1600536811002728
_journal_volume 67
_journal_year 2011
_chemical_formula_iupac '[Cu (C2 N3) (C10 H8 N2 S2)]'
_chemical_formula_moiety 'C12 H8 Cu N5 S2'
_chemical_formula_sum 'C12 H8 Cu N5 S2'
_chemical_formula_weight 349.92
_chemical_name_systematic
;
<i>catena</i>-Poly[[[2-(pyridin-2-yldisulfanyl)pyridine-
\k^2^<i>N</i>,<i>S</i>]copper(I)]-\m~1,5~-dicyanamido]
;
_space_group_IT_number 2
_symmetry_cell_setting triclinic
_symmetry_space_group_name_Hall '-P 1'
_symmetry_space_group_name_H-M 'P -1'
_atom_sites_solution_hydrogens geom
_atom_sites_solution_primary direct
_atom_sites_solution_secondary difmap
_audit_creation_method 'SHELXTL (Sheldrick, 2008)'
_cell_angle_alpha 84.19(3)
_cell_angle_beta 80.63(3)
_cell_angle_gamma 70.93(3)
_cell_formula_units_Z 2
_cell_length_a 7.6294(15)
_cell_length_b 9.5964(19)
_cell_length_c 10.202(2)
_cell_measurement_reflns_used 3088
_cell_measurement_temperature 293(2)
_cell_measurement_theta_max 28.91
_cell_measurement_theta_min 2.95
_cell_volume 695.6(3)
_computing_cell_refinement 'SAINT (Bruker, 2007)'
_computing_data_collection 'APEX2 (Bruker, 2007)'
_computing_data_reduction 'SAINT (Bruker, 2007)'
_computing_molecular_graphics 'SHELXTL (Sheldrick, 2008)'
_computing_publication_material 'SHELXTL (Sheldrick, 2008)'
_computing_structure_refinement 'SHELXTL (Sheldrick, 2008)'
_computing_structure_solution 'SHELXTL (Sheldrick, 2008)'
_diffrn_ambient_temperature 293(2)
_diffrn_measured_fraction_theta_full 0.969
_diffrn_measured_fraction_theta_max 0.969
_diffrn_measurement_device_type 'Bruker APEXII CCD'
_diffrn_measurement_method \w
_diffrn_radiation_monochromator graphite
_diffrn_radiation_source 'fine-focus sealed tube'
_diffrn_radiation_type MoK\a
_diffrn_radiation_wavelength 0.71073
_diffrn_reflns_av_R_equivalents 0.0180
_diffrn_reflns_av_sigmaI/netI 0.0222
_diffrn_reflns_limit_h_max 9
_diffrn_reflns_limit_h_min -8
_diffrn_reflns_limit_k_max 11
_diffrn_reflns_limit_k_min -11
_diffrn_reflns_limit_l_max 12
_diffrn_reflns_limit_l_min -12
_diffrn_reflns_number 6615
_diffrn_reflns_theta_full 26.03
_diffrn_reflns_theta_max 26.03
_diffrn_reflns_theta_min 3.10
_diffrn_standards_decay_% 0
_diffrn_standards_interval_time 0
_diffrn_standards_number 0
_exptl_absorpt_coefficient_mu 1.865
_exptl_absorpt_correction_T_max 1.000
_exptl_absorpt_correction_T_min 0.893
_exptl_absorpt_correction_type multi-scan
_exptl_absorpt_process_details '(SADABS; Sheldrick, 1996)'
_exptl_crystal_colour colourless
_exptl_crystal_density_diffrn 1.671
_exptl_crystal_density_method 'not measured'
_exptl_crystal_description block
_exptl_crystal_F_000 352
_exptl_crystal_size_max 0.20
_exptl_crystal_size_mid 0.16
_exptl_crystal_size_min 0.12
_refine_diff_density_max 0.390
_refine_diff_density_min -0.291
_refine_ls_extinction_method none
_refine_ls_goodness_of_fit_ref 1.066
_refine_ls_hydrogen_treatment constr
_refine_ls_matrix_type full
_refine_ls_number_parameters 181
_refine_ls_number_reflns 2669
_refine_ls_number_restraints 0
_refine_ls_restrained_S_all 1.066
_refine_ls_R_factor_all 0.0334
_refine_ls_R_factor_gt 0.0281
_refine_ls_shift/su_max 0.000
_refine_ls_shift/su_mean 0.000
_refine_ls_structure_factor_coef Fsqd
_refine_ls_weighting_details 'w=1/[\s^2^(Fo^2^)+(0.0478P)^2^+0.0204P] where P=(Fo^2^+2Fc^2^)/3'
_refine_ls_weighting_scheme calc
_refine_ls_wR_factor_gt 0.0782
_refine_ls_wR_factor_ref 0.0809
_reflns_number_gt 2301
_reflns_number_total 2669
_reflns_threshold_expression I>2sigma(I)
_cod_data_source_file zq2085.cif
_cod_data_source_block I
_cod_original_cell_volume 695.6(2)
_cod_database_code 2229309
_cod_database_fobs_code 2229309

loop_
_symmetry_equiv_pos_as_xyz
'x, y, z'
'-x, -y, -z'

loop_
_atom_site_type_symbol
_atom_site_label
_atom_site_fract_x
_atom_site_fract_y
_atom_site_fract_z
_atom_site_U_iso_or_equiv
_atom_site_adp_type
_atom_site_calc_flag
_atom_site_refinement_flags
_atom_site_occupancy
_atom_site_disorder_assembly
_atom_site_disorder_group
Cu Cu1 -0.03943(3) 0.83530(3) 0.16964(3) 0.05693(13) Uani d . 1 . .
S S1 -0.00326(7) 0.67390(7) 0.37486(5) 0.05609(17) Uani d . 1 . .
S S2 0.11161(9) 0.47767(7) 0.28919(5) 0.06255(18) Uani d . 1 . .
N N1 -0.3026(2) 0.9293(2) 0.16879(19) 0.0580(5) Uani d . 1 . .
N N2 0.1131(2) 0.9633(2) 0.17961(19) 0.0599(5) Uani d . 1 . .
N N3 -0.6377(2) 1.0592(2) 0.2077(2) 0.0694(6) Uani d . 1 . .
N N4 0.3589(3) 0.6469(2) 0.38308(18) 0.0610(5) Uani d . 1 . .
N N5 0.1249(2) 0.65814(18) 0.06703(15) 0.0464(4) Uani d . 1 . .
C C1 -0.4605(3) 0.9840(2) 0.1839(2) 0.0489(5) Uani d . 1 . .
C C2 0.2361(3) 1.0016(2) 0.1905(2) 0.0480(5) Uani d . 1 . .
C C3 0.1841(3) 0.7106(2) 0.43562(18) 0.0452(4) Uani d . 1 . .
C C4 0.1311(3) 0.8103(3) 0.5330(2) 0.0612(6) Uani d . 1 . .
H H4 0.0059 0.8499 0.5684 0.073 Uiso calc R 1 . .
C C5 0.2682(4) 0.8504(3) 0.5770(2) 0.0709(7) Uani d . 1 . .
H H5 0.2372 0.9197 0.6414 0.085 Uiso calc R 1 . .
C C6 0.4516(4) 0.7863(3) 0.5242(2) 0.0692(7) Uani d . 1 . .
H H6 0.5475 0.8109 0.5519 0.083 Uiso calc R 1 . .
C C7 0.4889(3) 0.6858(3) 0.4302(2) 0.0695(7) Uani d . 1 . .
H H7 0.6136 0.6409 0.3963 0.083 Uiso calc R 1 . .
C C8 0.1811(3) 0.5212(2) 0.11824(18) 0.0462(5) Uani d . 1 . .
C C9 0.2919(4) 0.4027(2) 0.0454(2) 0.0627(6) Uani d . 1 . .
H H9 0.3245 0.3078 0.0850 0.075 Uiso calc R 1 . .
C C10 0.3528(4) 0.4264(3) -0.0852(2) 0.0681(7) Uani d . 1 . .
H H10 0.4289 0.3484 -0.1362 0.082 Uiso calc R 1 . .
C C11 0.2996(4) 0.5682(3) -0.1403(2) 0.0660(6) Uani d . 1 . .
H H11 0.3402 0.5877 -0.2292 0.079 Uiso calc R 1 . .
C C12 0.1868(3) 0.6795(2) -0.0633(2) 0.0568(5) Uani d . 1 . .
H H12 0.1505 0.7748 -0.1019 0.068 Uiso calc R 1 . .

loop_
_atom_site_aniso_label
_atom_site_aniso_U_11
_atom_site_aniso_U_22
_atom_site_aniso_U_33
_atom_site_aniso_U_12
_atom_site_aniso_U_13
_atom_site_aniso_U_23
Cu1 0.03597(17) 0.0595(2) 0.0745(2) -0.01273(13) -0.00278(13) -0.01572(14)
S1 0.0434(3) 0.0798(4) 0.0469(3) -0.0244(3) 0.0007(2) -0.0063(3)
S2 0.0847(4) 0.0645(4) 0.0502(3) -0.0423(3) -0.0082(3) 0.0048(3)
N1 0.0393(10) 0.0623(11) 0.0748(12) -0.0157(9) -0.0099(8) -0.0125(9)
N2 0.0394(10) 0.0572(11) 0.0836(13) -0.0155(9) -0.0067(9) -0.0086(10)
N3 0.0382(10) 0.0433(10) 0.1278(17) -0.0077(8) -0.0184(10) -0.0154(11)
N4 0.0464(10) 0.0763(13) 0.0606(10) -0.0187(9) 0.0016(8) -0.0213(10)
N5 0.0448(9) 0.0463(9) 0.0459(9) -0.0120(7) -0.0051(7) -0.0025(7)
C1 0.0433(12) 0.0430(10) 0.0654(12) -0.0170(9) -0.0154(10) -0.0011(9)
C2 0.0353(10) 0.0381(10) 0.0647(12) -0.0040(8) -0.0064(9) -0.0028(9)
C3 0.0450(11) 0.0532(11) 0.0357(9) -0.0147(9) -0.0049(8) 0.0008(9)
C4 0.0542(13) 0.0674(14) 0.0528(11) -0.0058(11) -0.0028(10) -0.0145(11)
C5 0.0843(18) 0.0700(15) 0.0601(13) -0.0197(14) -0.0148(12) -0.0186(12)
C6 0.0719(16) 0.0802(17) 0.0667(14) -0.0325(14) -0.0237(13) -0.0036(13)
C7 0.0453(12) 0.0879(18) 0.0762(15) -0.0188(12) -0.0066(11) -0.0184(14)
C8 0.0496(11) 0.0484(11) 0.0467(10) -0.0227(9) -0.0093(9) -0.0022(9)
C9 0.0802(17) 0.0417(11) 0.0665(14) -0.0190(11) -0.0118(12) -0.0030(11)
C10 0.0834(18) 0.0525(13) 0.0635(14) -0.0162(12) 0.0008(12) -0.0167(11)
C11 0.0817(17) 0.0652(15) 0.0466(11) -0.0200(13) 0.0006(11) -0.0081(11)
C12 0.0596(13) 0.0518(12) 0.0520(11) -0.0108(10) -0.0056(10) 0.0024(10)

loop_
_atom_type_symbol
_atom_type_description
_atom_type_scat_dispersion_real
_atom_type_scat_dispersion_imag
_atom_type_scat_source
C C 0.0033 0.0016 'International Tables Vol C Tables 4.2.6.8 and 6.1.1.4'
H H 0.0000 0.0000 'International Tables Vol C Tables 4.2.6.8 and 6.1.1.4'
Cu Cu 0.3201 1.2651 'International Tables Vol C Tables 4.2.6.8 and 6.1.1.4'
N N 0.0061 0.0033 'International Tables Vol C Tables 4.2.6.8 and 6.1.1.4'
S S 0.1246 0.1234 'International Tables Vol C Tables 4.2.6.8 and 6.1.1.4'

loop_
_geom_angle_atom_site_label_1
_geom_angle_atom_site_label_2
_geom_angle_atom_site_label_3
_geom_angle_site_symmetry_1
_geom_angle_site_symmetry_3
_geom_angle
_geom_angle_publ_flag
N1 Cu1 N2 . . 117.16(8) ?
N1 Cu1 N5 . . 126.58(8) ?
N2 Cu1 N5 . . 107.60(7) ?
N1 Cu1 S1 . . 106.75(7) ?
N2 Cu1 S1 . . 104.29(6) ?
N5 Cu1 S1 . . 87.90(5) ?
C3 S1 S2 . . 105.95(8) ?
C3 S1 Cu1 . . 102.35(7) ?
S2 S1 Cu1 . . 98.20(4) ?
C8 S2 S1 . . 105.52(8) ?
C1 N1 Cu1 . . 172.06(19) ?
C2 N2 Cu1 . . 161.63(17) ?
C2 N3 C1 1_455 . 120.23(19) ?
C3 N4 C7 . . 115.9(2) ?
C8 N5 C12 . . 116.52(18) ?
C8 N5 Cu1 . . 124.88(13) ?
C12 N5 Cu1 . . 118.59(14) ?
N1 C1 N3 . . 173.2(2) ?
N2 C2 N3 . 1_655 173.5(2) ?
N4 C3 C4 . . 124.4(2) ?
N4 C3 S1 . . 119.92(16) ?
C4 C3 S1 . . 115.61(16) ?
C3 C4 C5 . . 118.1(2) ?
C3 C4 H4 . . 120.9 ?
C5 C4 H4 . . 120.9 ?
C6 C5 C4 . . 118.9(2) ?
C6 C5 H5 . . 120.6 ?
C4 C5 H5 . . 120.6 ?
C7 C6 C5 . . 118.1(2) ?
C7 C6 H6 . . 121.0 ?
C5 C6 H6 . . 121.0 ?
N4 C7 C6 . . 124.6(2) ?
N4 C7 H7 . . 117.7 ?
C6 C7 H7 . . 117.7 ?
N5 C8 C9 . . 123.48(18) ?
N5 C8 S2 . . 121.22(16) ?
C9 C8 S2 . . 115.29(16) ?
C10 C9 C8 . . 119.1(2) ?
C10 C9 H9 . . 120.5 ?
C8 C9 H9 . . 120.5 ?
C9 C10 C11 . . 118.6(2) ?
C9 C10 H10 . . 120.7 ?
C11 C10 H10 . . 120.7 ?
C12 C11 C10 . . 119.2(2) ?
C12 C11 H11 . . 120.4 ?
C10 C11 H11 . . 120.4 ?
N5 C12 C11 . . 123.1(2) ?
N5 C12 H12 . . 118.5 ?
C11 C12 H12 . . 118.5 ?

loop_
_geom_bond_atom_site_label_1
_geom_bond_atom_site_label_2
_geom_bond_site_symmetry_2
_geom_bond_distance
_geom_bond_publ_flag
Cu1 N1 . 1.9143(18) ?
Cu1 N2 . 1.967(2) ?
Cu1 N5 . 2.0244(18) ?
Cu1 S1 . 2.4720(10) ?
S1 C3 . 1.792(2) ?
S1 S2 . 2.0207(11) ?
S2 C8 . 1.787(2) ?
N1 C1 . 1.138(3) ?
N2 C2 . 1.138(3) ?
N3 C2 1_455 1.298(3) ?
N3 C1 . 1.303(3) ?
N4 C3 . 1.319(3) ?
N4 C7 . 1.337(3) ?
N5 C8 . 1.322(3) ?
N5 C12 . 1.356(3) ?
C2 N3 1_655 1.298(3) ?
C3 C4 . 1.369(3) ?
C4 C5 . 1.377(4) ?
C4 H4 . 0.9300 ?
C5 C6 . 1.373(4) ?
C5 H5 . 0.9300 ?
C6 C7 . 1.361(4) ?
C6 H6 . 0.9300 ?
C7 H7 . 0.9300 ?
C8 C9 . 1.378(3) ?
C9 C10 . 1.360(3) ?
C9 H9 . 0.9300 ?
C10 C11 . 1.375(3) ?
C10 H10 . 0.9300 ?
C11 C12 . 1.359(3) ?
C11 H11 . 0.9300 ?
C12 H12 . 0.9300 ?

loop_
_geom_hbond_atom_site_label_D
_geom_hbond_atom_site_label_H
_geom_hbond_atom_site_label_A
_geom_hbond_site_symmetry_A
_geom_hbond_distance_DH
_geom_hbond_distance_HA
_geom_hbond_distance_DA
_geom_hbond_angle_DHA
C9 H9 N3 1_645 0.93 2.53 3.453(3) 171
